data_1543316
loop_
_publ_author_name
'Sheet, Debobrata'
'Paine, Tapan Kanti'

_publ_section_title
;
 Aerobic alcohol oxidation and oxygen atom transfer reactions catalyzed by
 a nonheme iron(ii)--\a-keto acid complex
;
_journal_issue 8
_journal_name_full 'Chem. Sci.'
_journal_page_first 5322
_journal_paper_doi 10.1039/C6SC01476C
_journal_volume 7
_journal_year 2016
_chemical_formula_sum 'C47 H42 B Fe N8 O2'
_chemical_formula_weight 817.54
_chemical_name_systematic
;
 ?
;
_space_group_crystal_system triclinic
_space_group_IT_number 2
_space_group_name_Hall '-P 1'
_space_group_name_H-M_alt 'P -1'
_symmetry_space_group_name_Hall '-P 1'
_symmetry_space_group_name_H-M 'P -1'
_atom_sites_solution_hydrogens geom
_audit_creation_method SHELXL-2013
_audit_update_record
;
2015-04-27 deposited with the CCDC.
2016-04-25 downloaded from the CCDC.
;
_cell_angle_alpha 67.2510(10)
_cell_angle_beta 75.2650(10)
_cell_angle_gamma 79.5910(10)
_cell_formula_units_Z 2
_cell_length_a 12.6392(6)
_cell_length_b 12.6903(6)
_cell_length_c 16.0016(7)
_cell_measurement_temperature 296(2)
_cell_volume 2279.31(18)
_computing_structure_refinement 'SHELXL-2013 (Sheldrick, 2013)'
_diffrn_ambient_temperature 296(2)
_diffrn_measured_fraction_theta_full 0.991
_diffrn_measured_fraction_theta_max 0.928
_diffrn_radiation_type MoK\a
_diffrn_radiation_wavelength 0.71073
_diffrn_reflns_av_R_equivalents 0.0176
_diffrn_reflns_av_unetI/netI 0.0239
_diffrn_reflns_Laue_measured_fraction_full 0.991
_diffrn_reflns_Laue_measured_fraction_max 0.928
_diffrn_reflns_limit_h_max 16
_diffrn_reflns_limit_h_min -16
_diffrn_reflns_limit_k_max 15
_diffrn_reflns_limit_k_min -15
_diffrn_reflns_limit_l_max 20
_diffrn_reflns_limit_l_min -20
_diffrn_reflns_number 24552
_diffrn_reflns_point_group_measured_fraction_full 0.991
_diffrn_reflns_point_group_measured_fraction_max 0.928
_diffrn_reflns_theta_full 25.242
_diffrn_reflns_theta_max 27.499
_diffrn_reflns_theta_min 1.409
_exptl_absorpt_coefficient_mu 0.376
_exptl_crystal_colour yellow
_exptl_crystal_density_diffrn 1.191
_exptl_crystal_description block
_exptl_crystal_F_000 854
_exptl_crystal_size_max 0.150
_exptl_crystal_size_mid 0.080
_exptl_crystal_size_min 0.040
_refine_diff_density_max 0.667
_refine_diff_density_min -0.458
_refine_diff_density_rms 0.115
_refine_ls_extinction_method none
_refine_ls_goodness_of_fit_ref 1.110
_refine_ls_hydrogen_treatment constr
_refine_ls_matrix_type full
_refine_ls_number_parameters 536
_refine_ls_number_reflns 9704
_refine_ls_number_restraints 0
_refine_ls_restrained_S_all 1.110
_refine_ls_R_factor_all 0.0438
_refine_ls_R_factor_gt 0.0378
_refine_ls_shift/su_max 0.001
_refine_ls_shift/su_mean 0.000
_refine_ls_structure_factor_coef Fsqd
_refine_ls_weighting_details 'w=1/[\s^2^(Fo^2^)+(0.0803P)^2^+0.3114P] where P=(Fo^2^+2Fc^2^)/3'
_refine_ls_weighting_scheme calc
_refine_ls_wR_factor_gt 0.1167
_refine_ls_wR_factor_ref 0.1211
_reflns_Friedel_coverage 0.000
_reflns_number_gt 8456
_reflns_number_total 9704
_reflns_threshold_expression 'I > 2\s(I)'
_cod_data_source_file c6sc01476c2.cif
_cod_data_source_block ds59b_sqr
_cod_depositor_comments 'Adding full bibliography for 1543315--1543316.cif.'
_cod_database_code 1543316
_shelx_space_group_comment
;
The symmetry employed for this shelxl refinement is uniquely defined
by the following loop, which should always be used as a source of
symmetry information in preference to the above space-group names.
They are only intended as comments.
;
_shelx_estimated_absorpt_t_min 0.946
_shelx_estimated_absorpt_t_max 0.985
_shelxl_version_number 2013-4

loop_
_space_group_symop_operation_xyz
'x, y, z'
'-x, -y, -z'

loop_
_atom_site_label
_atom_site_type_symbol
_atom_site_fract_x
_atom_site_fract_y
_atom_site_fract_z
_atom_site_U_iso_or_equiv
_atom_site_adp_type
_atom_site_occupancy
_atom_site_site_symmetry_order
_atom_site_calc_flag
_atom_site_refinement_flags_posn
_atom_site_refinement_flags_adp
Fe1 Fe 0.80871(2) 0.68694(2) 0.19740(2) 0.01316(8) Uani 1 1 d . .
O1 O 0.90259(9) 0.79870(10) 0.19709(8) 0.0212(3) Uani 1 1 d . .
O2 O 0.94162(10) 0.74353(11) 0.33675(8) 0.0278(3) Uani 1 1 d . .
N2 N 0.77419(10) 0.52023(11) 0.21362(9) 0.0154(3) Uani 1 1 d . .
N1 N 0.73989(10) 0.51526(11) 0.14076(9) 0.0143(3) Uani 1 1 d . .
N5 N 0.87936(10) 0.64309(11) 0.01845(8) 0.0143(3) Uani 1 1 d . .
N6 N 0.92644(10) 0.66337(11) 0.07880(9) 0.0152(3) Uani 1 1 d . .
N3 N 0.68093(10) 0.72171(11) 0.05479(8) 0.0141(3) Uani 1 1 d . .
N4 N 0.69561(10) 0.77580(11) 0.11001(8) 0.0144(3) Uani 1 1 d . .
N7 N 0.73446(11) 0.68343(11) 0.39344(9) 0.0160(3) Uani 1 1 d . .
N8 N 0.69537(10) 0.67481(11) 0.32498(9) 0.0154(3) Uani 1 1 d . .
C3 C 1.04028(14) 0.97476(14) 0.12401(12) 0.0231(4) Uani 1 1 d . .
H3 H 0.9975 0.9698 0.0865 0.028 Uiso 1 1 calc R U
C1 C 0.95106(13) 0.80613(14) 0.25284(11) 0.0193(3) Uani 1 1 d . .
C2 C 1.02950(13) 0.89945(14) 0.21554(11) 0.0196(3) Uani 1 1 d . .
C4 C 1.11474(15) 1.05726(15) 0.08863(14) 0.0306(4) Uani 1 1 d . .
H4 H 1.1210 1.1082 0.0278 0.037 Uiso 1 1 calc R U
C7 C 1.09275(14) 0.90840(15) 0.27160(13) 0.0257(4) Uani 1 1 d . .
H7 H 1.0844 0.8596 0.3332 0.031 Uiso 1 1 calc R U
C5 C 1.17999(16) 1.06345(16) 0.14450(15) 0.0347(5) Uani 1 1 d . .
H5 H 1.2315 1.1171 0.1203 0.042 Uiso 1 1 calc R U
C6 C 1.16856(16) 0.99008(17) 0.23601(15) 0.0331(4) Uani 1 1 d . .
H6 H 1.2113 0.9953 0.2735 0.040 Uiso 1 1 calc R U
C11 C 0.75525(12) 0.42046(13) 0.28408(10) 0.0159(3) Uani 1 1 d . .
C9 C 0.65142(13) 0.38447(14) 0.10160(11) 0.0194(3) Uani 1 1 d . .
H9A H 0.5850 0.4327 0.0896 0.029 Uiso 1 1 calc R U
H9B H 0.6357 0.3056 0.1292 0.029 Uiso 1 1 calc R U
H9C H 0.7041 0.3959 0.0445 0.029 Uiso 1 1 calc R U
C8 C 0.69708(12) 0.41433(13) 0.16607(11) 0.0162(3) Uani 1 1 d . .
C10 C 0.70567(12) 0.35127(13) 0.25714(11) 0.0179(3) Uani 1 1 d . .
H10 H 0.6833 0.2784 0.2929 0.021 Uiso 1 1 calc R U
C17 C 0.73631(14) 0.32097(15) 0.45490(11) 0.0241(4) Uani 1 1 d . .
H17 H 0.6790 0.2832 0.4562 0.029 Uiso 1 1 calc R U
C12 C 0.78914(13) 0.39680(14) 0.37113(11) 0.0186(3) Uani 1 1 d . .
C13 C 0.87649(14) 0.45058(15) 0.37133(12) 0.0229(4) Uani 1 1 d . .
H13 H 0.9135 0.4999 0.3158 0.027 Uiso 1 1 calc R U
C16 C 0.76949(17) 0.30202(17) 0.53646(12) 0.0339(5) Uani 1 1 d . .
H16 H 0.7338 0.2516 0.5921 0.041 Uiso 1 1 calc R U
C14 C 0.90858(16) 0.43155(17) 0.45274(13) 0.0300(4) Uani 1 1 d . .
H14 H 0.9662 0.4686 0.4518 0.036 Uiso 1 1 calc R U
C15 C 0.85482(17) 0.35717(18) 0.53589(13) 0.0349(5) Uani 1 1 d . .
H15 H 0.8759 0.3444 0.5909 0.042 Uiso 1 1 calc R U
C41 C 0.65948(12) 0.65869(13) 0.47342(10) 0.0163(3) Uani 1 1 d . .
C31 C 0.61059(12) 0.85718(13) 0.10993(10) 0.0157(3) Uani 1 1 d . .
C42 C 0.68207(13) 0.66106(13) 0.55825(11) 0.0184(3) Uani 1 1 d . .
C38 C 0.59224(12) 0.64454(13) 0.36311(11) 0.0171(3) Uani 1 1 d . .
C32 C 0.59604(13) 0.93261(13) 0.16276(10) 0.0170(3) Uani 1 1 d . .
C22 C 1.11195(12) 0.70317(13) 0.07811(11) 0.0170(3) Uani 1 1 d . .
C18 C 0.95315(12) 0.65153(13) -0.06114(10) 0.0165(3) Uani 1 1 d . .
C28 C 0.58771(12) 0.76748(13) 0.02196(10) 0.0165(3) Uani 1 1 d . .
C40 C 0.56656(13) 0.63364(14) 0.45591(11) 0.0190(3) Uani 1 1 d . .
H40 H 0.5007 0.6137 0.4976 0.023 Uiso 1 1 calc R U
C30 C 0.54149(13) 0.85403(13) 0.05539(11) 0.0176(3) Uani 1 1 d . .
H30 H 0.4772 0.9010 0.0440 0.021 Uiso 1 1 calc R U
C21 C 1.03046(12) 0.68399(13) 0.03537(10) 0.0160(3) Uani 1 1 d . .
C39 C 0.52092(13) 0.62722(15) 0.30873(12) 0.0221(3) Uani 1 1 d . .
H39A H 0.4993 0.7000 0.2652 0.033 Uiso 1 1 calc R U
H39B H 0.4567 0.5924 0.3500 0.033 Uiso 1 1 calc R U
H39C H 0.5610 0.5781 0.2761 0.033 Uiso 1 1 calc R U
C20 C 1.04985(13) 0.67847(14) -0.05296(11) 0.0184(3) Uani 1 1 d . .
H20 H 1.1149 0.6906 -0.0972 0.022 Uiso 1 1 calc R U
C23 C 1.18161(13) 0.79009(14) 0.02654(12) 0.0212(3) Uani 1 1 d . .
H23 H 1.1730 0.8377 -0.0328 0.025 Uiso 1 1 calc R U
C43 C 0.59654(14) 0.65281(16) 0.63489(11) 0.0246(4) Uani 1 1 d . .
H43 H 0.5259 0.6451 0.6319 0.030 Uiso 1 1 calc R U
C19 C 0.92884(14) 0.63534(15) -0.14142(11) 0.0225(3) Uani 1 1 d . .
H19A H 0.8857 0.7020 -0.1740 0.034 Uiso 1 1 calc R U
H19B H 0.8887 0.5692 -0.1197 0.034 Uiso 1 1 calc R U
H19C H 0.9965 0.6244 -0.1823 0.034 Uiso 1 1 calc R U
C29 C 0.54747(14) 0.72500(15) -0.03855(12) 0.0240(4) Uani 1 1 d . .
H29A H 0.6048 0.7253 -0.0912 0.036 Uiso 1 1 calc R U
H29B H 0.4848 0.7742 -0.0592 0.036 Uiso 1 1 calc R U
H29C H 0.5271 0.6483 -0.0041 0.036 Uiso 1 1 calc R U
C26 C 1.20933(14) 0.64793(16) 0.20308(12) 0.0246(4) Uani 1 1 d . .
H26 H 1.2188 0.6001 0.2622 0.030 Uiso 1 1 calc R U
C27 C 1.12674(13) 0.63233(14) 0.16726(11) 0.0202(3) Uani 1 1 d . .
H27 H 1.0808 0.5743 0.2028 0.024 Uiso 1 1 calc R U
C47 C 0.78741(14) 0.67176(16) 0.56500(12) 0.0255(4) Uani 1 1 d . .
H47 H 0.8456 0.6768 0.5149 0.031 Uiso 1 1 calc R U
C24 C 1.26335(14) 0.80625(16) 0.06268(13) 0.0257(4) Uani 1 1 d . .
H24 H 1.3086 0.8650 0.0278 0.031 Uiso 1 1 calc R U
C25 C 1.27799(14) 0.73483(16) 0.15089(13) 0.0264(4) Uani 1 1 d . .
H25 H 1.3335 0.7451 0.1749 0.032 Uiso 1 1 calc R U
C37 C 0.48975(14) 0.96799(15) 0.20110(12) 0.0240(4) Uani 1 1 d . .
H37 H 0.4293 0.9442 0.1924 0.029 Uiso 1 1 calc R U
C33 C 0.68545(14) 0.97062(14) 0.17599(12) 0.0218(3) Uani 1 1 d . .
H33 H 0.7566 0.9489 0.1501 0.026 Uiso 1 1 calc R U
C36 C 0.47451(16) 1.03867(16) 0.25219(13) 0.0298(4) Uani 1 1 d . .
H36 H 0.4037 1.0619 0.2776 0.036 Uiso 1 1 calc R U
C44 C 0.61559(15) 0.65593(18) 0.71505(12) 0.0300(4) Uani 1 1 d . .
H44 H 0.5578 0.6504 0.7655 0.036 Uiso 1 1 calc R U
C45 C 0.72011(16) 0.66721(19) 0.72080(13) 0.0329(4) Uani 1 1 d . .
H45 H 0.7327 0.6696 0.7748 0.039 Uiso 1 1 calc R U
C34 C 0.66861(16) 1.04039(15) 0.22746(13) 0.0290(4) Uani 1 1 d . .
H34 H 0.7285 1.0645 0.2367 0.035 Uiso 1 1 calc R U
C46 C 0.80579(15) 0.67491(18) 0.64547(13) 0.0317(4) Uani 1 1 d . .
H46 H 0.8762 0.6822 0.6491 0.038 Uiso 1 1 calc R U
C35 C 0.56313(17) 1.07442(16) 0.26533(13) 0.0308(4) Uani 1 1 d . .
H35 H 0.5523 1.1215 0.2997 0.037 Uiso 1 1 calc R U
B1 B 0.75851(14) 0.61529(15) 0.04602(12) 0.0147(3) Uani 1 1 d . .
H1 H 0.7417 0.5931 -0.0011 0.018 Uiso 1 1 calc R U

loop_
_atom_site_aniso_label
_atom_site_aniso_U_11
_atom_site_aniso_U_22
_atom_site_aniso_U_33
_atom_site_aniso_U_23
_atom_site_aniso_U_13
_atom_site_aniso_U_12
Fe1 0.01204(12) 0.01610(12) 0.01281(12) -0.00618(9) -0.00184(8) -0.00363(8)
O1 0.0161(5) 0.0223(6) 0.0280(6) -0.0129(5) -0.0005(5) -0.0055(4)
O2 0.0226(6) 0.0345(7) 0.0232(6) -0.0017(5) -0.0056(5) -0.0139(5)
N2 0.0157(6) 0.0190(6) 0.0135(6) -0.0074(5) -0.0036(5) -0.0021(5)
N1 0.0137(6) 0.0172(6) 0.0154(6) -0.0089(5) -0.0029(5) -0.0025(5)
N5 0.0141(6) 0.0186(6) 0.0131(6) -0.0080(5) -0.0032(5) -0.0022(5)
N6 0.0129(6) 0.0193(6) 0.0155(6) -0.0079(5) -0.0029(5) -0.0032(5)
N3 0.0138(6) 0.0174(6) 0.0127(6) -0.0060(5) -0.0028(5) -0.0035(5)
N4 0.0149(6) 0.0160(6) 0.0144(6) -0.0071(5) -0.0022(5) -0.0035(5)
N7 0.0159(6) 0.0202(6) 0.0140(6) -0.0081(5) -0.0019(5) -0.0041(5)
N8 0.0141(6) 0.0193(6) 0.0155(6) -0.0077(5) -0.0032(5) -0.0045(5)
C3 0.0223(8) 0.0218(8) 0.0226(8) -0.0071(6) -0.0018(6) -0.0014(6)
C1 0.0161(7) 0.0203(8) 0.0166(7) -0.0054(6) 0.0000(6) 0.0029(6)
C2 0.0161(7) 0.0192(7) 0.0240(8) -0.0096(6) -0.0021(6) -0.0014(6)
C4 0.0290(9) 0.0185(8) 0.0345(10) -0.0029(7) -0.0001(8) -0.0022(7)
C7 0.0246(9) 0.0269(9) 0.0275(9) -0.0094(7) -0.0060(7) -0.0069(7)
C5 0.0253(9) 0.0207(9) 0.0535(12) -0.0111(8) 0.0032(8) -0.0119(7)
C6 0.0258(9) 0.0346(10) 0.0470(12) -0.0193(9) -0.0106(8) -0.0074(8)
C11 0.0120(7) 0.0178(7) 0.0170(7) -0.0068(6) -0.0008(5) -0.0009(5)
C9 0.0181(7) 0.0210(8) 0.0226(8) -0.0099(6) -0.0041(6) -0.0055(6)
C8 0.0122(7) 0.0181(7) 0.0202(7) -0.0099(6) -0.0010(6) -0.0025(6)
C10 0.0149(7) 0.0174(7) 0.0209(8) -0.0074(6) -0.0003(6) -0.0043(6)
C17 0.0210(8) 0.0265(8) 0.0208(8) -0.0058(7) -0.0027(6) -0.0006(7)
C12 0.0178(7) 0.0211(8) 0.0178(7) -0.0089(6) -0.0053(6) 0.0029(6)
C13 0.0241(8) 0.0235(8) 0.0217(8) -0.0075(6) -0.0074(7) -0.0010(6)
C16 0.0380(10) 0.0361(10) 0.0183(8) -0.0038(7) -0.0045(7) 0.0037(8)
C14 0.0326(10) 0.0337(10) 0.0332(10) -0.0174(8) -0.0191(8) 0.0039(8)
C15 0.0429(11) 0.0402(11) 0.0247(9) -0.0142(8) -0.0174(8) 0.0095(9)
C41 0.0147(7) 0.0178(7) 0.0155(7) -0.0068(6) 0.0001(6) -0.0021(6)
C31 0.0146(7) 0.0156(7) 0.0161(7) -0.0041(6) -0.0019(6) -0.0048(6)
C42 0.0193(8) 0.0205(8) 0.0158(7) -0.0079(6) -0.0023(6) -0.0015(6)
C38 0.0146(7) 0.0170(7) 0.0192(7) -0.0062(6) -0.0021(6) -0.0027(6)
C32 0.0194(7) 0.0143(7) 0.0165(7) -0.0044(6) -0.0041(6) -0.0017(6)
C22 0.0117(7) 0.0213(7) 0.0207(8) -0.0124(6) -0.0011(6) 0.0000(6)
C18 0.0161(7) 0.0175(7) 0.0166(7) -0.0077(6) -0.0024(6) -0.0008(6)
C28 0.0137(7) 0.0198(7) 0.0165(7) -0.0055(6) -0.0040(6) -0.0041(6)
C40 0.0146(7) 0.0229(8) 0.0186(7) -0.0075(6) 0.0001(6) -0.0045(6)
C30 0.0150(7) 0.0177(7) 0.0204(7) -0.0062(6) -0.0049(6) -0.0022(6)
C21 0.0135(7) 0.0170(7) 0.0174(7) -0.0070(6) -0.0014(6) -0.0020(6)
C39 0.0165(8) 0.0296(9) 0.0225(8) -0.0101(7) -0.0030(6) -0.0073(6)
C20 0.0137(7) 0.0242(8) 0.0173(7) -0.0096(6) 0.0000(6) -0.0017(6)
C23 0.0157(7) 0.0255(8) 0.0233(8) -0.0106(7) -0.0017(6) -0.0028(6)
C43 0.0203(8) 0.0336(9) 0.0201(8) -0.0119(7) 0.0000(6) -0.0036(7)
C19 0.0220(8) 0.0316(9) 0.0169(8) -0.0131(7) -0.0011(6) -0.0043(7)
C29 0.0231(8) 0.0280(9) 0.0289(9) -0.0154(7) -0.0135(7) 0.0016(7)
C26 0.0222(8) 0.0312(9) 0.0250(8) -0.0141(7) -0.0082(7) 0.0006(7)
C27 0.0168(7) 0.0241(8) 0.0211(8) -0.0107(6) -0.0019(6) -0.0023(6)
C47 0.0200(8) 0.0382(10) 0.0196(8) -0.0137(7) -0.0008(6) -0.0026(7)
C24 0.0166(8) 0.0293(9) 0.0347(10) -0.0147(8) -0.0027(7) -0.0066(7)
C25 0.0162(8) 0.0371(10) 0.0349(10) -0.0207(8) -0.0086(7) -0.0021(7)
C37 0.0210(8) 0.0247(8) 0.0282(9) -0.0122(7) -0.0046(7) -0.0018(7)
C33 0.0224(8) 0.0178(7) 0.0276(9) -0.0085(6) -0.0079(7) -0.0023(6)
C36 0.0306(9) 0.0282(9) 0.0307(9) -0.0161(8) 0.0001(8) 0.0008(7)
C44 0.0274(9) 0.0451(11) 0.0176(8) -0.0153(8) 0.0005(7) -0.0015(8)
C45 0.0313(10) 0.0519(12) 0.0216(9) -0.0211(8) -0.0084(7) 0.0037(9)
C34 0.0353(10) 0.0232(8) 0.0352(10) -0.0126(7) -0.0149(8) -0.0029(7)
C46 0.0220(9) 0.0521(12) 0.0282(9) -0.0212(9) -0.0082(7) -0.0008(8)
C35 0.0457(11) 0.0251(9) 0.0277(9) -0.0156(7) -0.0101(8) -0.0003(8)
B1 0.0135(8) 0.0186(8) 0.0146(8) -0.0081(6) -0.0025(6) -0.0032(6)

loop_
_atom_type_symbol
_atom_type_description
_atom_type_scat_dispersion_real
_atom_type_scat_dispersion_imag
_atom_type_scat_source
C C 0.0033 0.0016 'International Tables Vol C Tables 4.2.6.8 and 6.1.1.4'
H H 0.0000 0.0000 'International Tables Vol C Tables 4.2.6.8 and 6.1.1.4'
B B 0.0013 0.0007 'International Tables Vol C Tables 4.2.6.8 and 6.1.1.4'
N N 0.0061 0.0033 'International Tables Vol C Tables 4.2.6.8 and 6.1.1.4'
O O 0.0106 0.0060 'International Tables Vol C Tables 4.2.6.8 and 6.1.1.4'
Fe Fe 0.3463 0.8444 'International Tables Vol C Tables 4.2.6.8 and 6.1.1.4'

loop_
_geom_angle_atom_site_label_1
_geom_angle_atom_site_label_2
_geom_angle_atom_site_label_3
_geom_angle
O1 Fe1 N4 109.31(5)
O1 Fe1 N2 154.04(5)
N4 Fe1 N2 94.42(5)
O1 Fe1 N8 97.90(5)
N4 Fe1 N8 96.22(5)
N2 Fe1 N8 89.58(5)
O1 Fe1 N6 89.30(5)
N4 Fe1 N6 89.19(5)
N2 Fe1 N6 80.41(5)
N8 Fe1 N6 168.97(5)
C1 O1 Fe1 135.96(11)
C11 N2 N1 107.06(13)
C11 N2 Fe1 136.30(11)
N1 N2 Fe1 114.99(9)
C8 N1 N2 109.96(12)
C8 N1 B1 130.47(13)
N2 N1 B1 119.51(12)
C18 N5 N6 110.21(12)
C18 N5 B1 129.27(13)
N6 N5 B1 120.53(12)
C21 N6 N5 106.18(12)
C21 N6 Fe1 138.45(11)
N5 N6 Fe1 113.80(9)
C28 N3 N4 110.19(12)
C28 N3 B1 129.03(13)
N4 N3 B1 120.42(12)
C31 N4 N3 106.32(12)
C31 N4 Fe1 135.58(11)
N3 N4 Fe1 115.24(9)
C41 N7 N8 111.51(13)
C38 N8 N7 105.90(12)
C38 N8 Fe1 135.80(11)
N7 N8 Fe1 117.60(9)
C4 C3 C2 120.23(17)
C4 C3 H3 119.9
C2 C3 H3 119.9
O1 C1 O2 126.00(16)
O1 C1 C2 116.80(14)
O2 C1 C2 117.19(15)
C7 C2 C3 119.54(16)
C7 C2 C1 120.44(15)
C3 C2 C1 120.00(15)
C3 C4 C5 119.82(17)
C3 C4 H4 120.1
C5 C4 H4 120.1
C2 C7 C6 120.38(17)
C2 C7 H7 119.8
C6 C7 H7 119.8
C6 C5 C4 120.29(17)
C6 C5 H5 119.9
C4 C5 H5 119.9
C5 C6 C7 119.69(19)
C5 C6 H6 120.2
C7 C6 H6 120.2
N2 C11 C10 109.57(14)
N2 C11 C12 120.17(15)
C10 C11 C12 130.22(14)
C8 C9 H9A 109.5
C8 C9 H9B 109.5
H9A C9 H9B 109.5
C8 C9 H9C 109.5
H9A C9 H9C 109.5
H9B C9 H9C 109.5
N1 C8 C10 107.76(14)
N1 C8 C9 122.46(14)
C10 C8 C9 129.78(14)
C8 C10 C11 105.63(13)
C8 C10 H10 127.2
C11 C10 H10 127.2
C12 C17 C16 119.89(18)
C12 C17 H17 120.1
C16 C17 H17 120.1
C17 C12 C13 118.60(15)
C17 C12 C11 121.46(16)
C13 C12 C11 119.94(14)
C14 C13 C12 121.07(16)
C14 C13 H13 119.5
C12 C13 H13 119.5
C15 C16 C17 120.91(18)
C15 C16 H16 119.5
C17 C16 H16 119.5
C13 C14 C15 120.00(19)
C13 C14 H14 120.0
C15 C14 H14 120.0
C16 C15 C14 119.51(18)
C16 C15 H15 120.2
C14 C15 H15 120.2
N7 C41 C40 106.68(14)
N7 C41 C42 122.12(14)
C40 C41 C42 131.20(14)
N4 C31 C30 109.64(14)
N4 C31 C32 122.79(14)
C30 C31 C32 127.54(14)
C47 C42 C43 118.37(15)
C47 C42 C41 121.92(14)
C43 C42 C41 119.72(15)
N8 C38 C40 109.98(14)
N8 C38 C39 122.05(14)
C40 C38 C39 127.97(14)
C33 C32 C37 118.80(15)
C33 C32 C31 121.88(14)
C37 C32 C31 119.32(15)
C23 C22 C27 118.54(15)
C23 C22 C21 119.30(14)
C27 C22 C21 122.03(14)
N5 C18 C20 107.61(14)
N5 C18 C19 124.14(14)
C20 C18 C19 128.25(14)
N3 C28 C30 107.63(14)
N3 C28 C29 123.09(14)
C30 C28 C29 129.27(14)
C41 C40 C38 105.92(14)
C41 C40 H40 127.0
C38 C40 H40 127.0
C28 C30 C31 106.22(13)
C28 C30 H30 126.9
C31 C30 H30 126.9
N6 C21 C20 109.97(14)
N6 C21 C22 123.86(14)
C20 C21 C22 126.10(14)
C38 C39 H39A 109.5
C38 C39 H39B 109.5
H39A C39 H39B 109.5
C38 C39 H39C 109.5
H39A C39 H39C 109.5
H39B C39 H39C 109.5
C18 C20 C21 106.02(13)
C18 C20 H20 127.0
C21 C20 H20 127.0
C24 C23 C22 120.83(16)
C24 C23 H23 119.6
C22 C23 H23 119.6
C44 C43 C42 120.75(17)
C44 C43 H43 119.6
C42 C43 H43 119.6
C18 C19 H19A 109.5
C18 C19 H19B 109.5
H19A C19 H19B 109.5
C18 C19 H19C 109.5
H19A C19 H19C 109.5
H19B C19 H19C 109.5
C28 C29 H29A 109.5
C28 C29 H29B 109.5
H29A C29 H29B 109.5
C28 C29 H29C 109.5
H29A C29 H29C 109.5
H29B C29 H29C 109.5
C27 C26 C25 120.20(16)
C27 C26 H26 119.9
C25 C26 H26 119.9
C26 C27 C22 120.57(16)
C26 C27 H27 119.7
C22 C27 H27 119.7
C46 C47 C42 120.53(15)
C46 C47 H47 119.7
C42 C47 H47 119.7
C23 C24 C25 120.18(16)
C23 C24 H24 119.9
C25 C24 H24 119.9
C26 C25 C24 119.67(16)
C26 C25 H25 120.2
C24 C25 H25 120.2
C36 C37 C32 120.07(17)
C36 C37 H37 120.0
C32 C37 H37 120.0
C34 C33 C32 120.27(16)
C34 C33 H33 119.9
C32 C33 H33 119.9
C35 C36 C37 120.47(17)
C35 C36 H36 119.8
C37 C36 H36 119.8
C43 C44 C45 120.41(16)
C43 C44 H44 119.8
C45 C44 H44 119.8
C46 C45 C44 119.44(17)
C46 C45 H45 120.3
C44 C45 H45 120.3
C33 C34 C35 120.38(18)
C33 C34 H34 119.8
C35 C34 H34 119.8
C47 C46 C45 120.50(17)
C47 C46 H46 119.7
C45 C46 H46 119.7
C36 C35 C34 120.00(17)
C36 C35 H35 120.0
C34 C35 H35 120.0
N5 B1 N3 110.03(13)
N5 B1 N1 109.59(12)
N3 B1 N1 108.61(12)
N5 B1 H1 109.5
N3 B1 H1 109.5
N1 B1 H1 109.5

loop_
_geom_bond_atom_site_label_1
_geom_bond_atom_site_label_2
_geom_bond_distance
Fe1 O1 2.0047(12)
Fe1 N4 2.1179(13)
Fe1 N2 2.1412(13)
Fe1 N8 2.1430(13)
Fe1 N6 2.1788(13)
O1 C1 1.243(2)
O2 C1 1.2554(19)
N2 C11 1.3415(19)
N2 N1 1.3692(18)
N1 C8 1.355(2)
N1 B1 1.550(2)
N5 C18 1.3527(19)
N5 N6 1.3758(18)
N5 B1 1.544(2)
N6 C21 1.3412(19)
N3 C28 1.3539(19)
N3 N4 1.3729(18)
N3 B1 1.550(2)
N4 C31 1.3491(19)
N7 C41 1.3470(19)
N7 N8 1.3578(18)
N8 C38 1.347(2)
C3 C4 1.389(3)
C3 C2 1.393(2)
C3 H3 0.9300
C1 C2 1.522(2)
C2 C7 1.390(2)
C4 C5 1.392(3)
C4 H4 0.9300
C7 C6 1.393(3)
C7 H7 0.9300
C5 C6 1.385(3)
C5 H5 0.9300
C6 H6 0.9300
C11 C10 1.406(2)
C11 C12 1.466(2)
C9 C8 1.492(2)
C9 H9A 0.9600
C9 H9B 0.9600
C9 H9C 0.9600
C8 C10 1.387(2)
C10 H10 0.9300
C17 C12 1.396(2)
C17 C16 1.391(3)
C17 H17 0.9300
C12 C13 1.400(2)
C13 C14 1.382(2)
C13 H13 0.9300
C16 C15 1.384(3)
C16 H16 0.9300
C14 C15 1.387(3)
C14 H14 0.9300
C15 H15 0.9300
C41 C40 1.389(2)
C41 C42 1.469(2)
C31 C30 1.398(2)
C31 C32 1.466(2)
C42 C47 1.397(2)
C42 C43 1.397(2)
C38 C40 1.393(2)
C38 C39 1.496(2)
C32 C33 1.397(2)
C32 C37 1.399(2)
C22 C23 1.397(2)
C22 C27 1.400(2)
C22 C21 1.472(2)
C18 C20 1.377(2)
C18 C19 1.488(2)
C28 C30 1.378(2)
C28 C29 1.497(2)
C40 H40 0.9300
C30 H30 0.9300
C21 C20 1.399(2)
C39 H39A 0.9600
C39 H39B 0.9600
C39 H39C 0.9600
C20 H20 0.9300
C23 C24 1.384(2)
C23 H23 0.9300
C43 C44 1.380(3)
C43 H43 0.9300
C19 H19A 0.9600
C19 H19B 0.9600
C19 H19C 0.9600
C29 H29A 0.9600
C29 H29B 0.9600
C29 H29C 0.9600
C26 C27 1.387(2)
C26 C25 1.390(3)
C26 H26 0.9300
C27 H27 0.9300
C47 C46 1.382(3)
C47 H47 0.9300
C24 C25 1.390(3)
C24 H24 0.9300
C25 H25 0.9300
C37 C36 1.391(3)
C37 H37 0.9300
C33 C34 1.384(3)
C33 H33 0.9300
C36 C35 1.372(3)
C36 H36 0.9300
C44 C45 1.384(3)
C44 H44 0.9300
C45 C46 1.385(3)
C45 H45 0.9300
C34 C35 1.384(3)
C34 H34 0.9300
C46 H46 0.9300
C35 H35 0.9300
B1 H1 0.9800

loop_
_platon_squeeze_void_nr
_platon_squeeze_void_average_x
_platon_squeeze_void_average_y
_platon_squeeze_void_average_z
_platon_squeeze_void_volume
_platon_squeeze_void_count_electrons
_platon_squeeze_void_content
1 -0.012 0.000 0.500 347 122 ' '
2 0.383 0.517 0.095 9 1 ' '
3 0.616 0.483 0.905 9 1 ' '
